data_4312178
loop_
_publ_author_name
'Xiao-Bing Cui'
'Ji-Qing Xu'
'He Meng'
'Shou-Tian Zheng'
'Guo-Yu Yang'

_publ_section_title
;
 A Novel Chainlike As-V-O Polymer Based on a Transition Metal Complex and
 a Dimeric Polyoxoanion
;
_journal_name_full 'Inorganic Chemistry'
_journal_page_first 8005
_journal_page_last 8009
_journal_paper_doi 10.1021/ic0492892
_journal_volume 43
_journal_year 2004
_chemical_formula_sum 'C10 H52 As8 Cl N10 Ni3.5 O47 V13'
_chemical_formula_weight 2567.13
_chemical_name_systematic
; 
 ? 
;
_space_group_IT_number 2
_symmetry_cell_setting triclinic
_symmetry_space_group_name_Hall '-P 1'
_symmetry_space_group_name_H-M 'P -1'
_atom_sites_solution_hydrogens geom
_atom_sites_solution_primary direct
_atom_sites_solution_secondary difmap
_audit_creation_method SHELXL-97
_cell_angle_alpha 83.88(3)
_cell_angle_beta 86.04(3)
_cell_angle_gamma 64.66(3)
_cell_formula_units_Z 2
_cell_length_a 13.358(3)
_cell_length_b 14.198(3)
_cell_length_c 19.723(4)
_cell_measurement_temperature 293(2)
_cell_volume 3360.3(15)
_computing_structure_refinement 'SHELXL-97 (Sheldrick, 1997)'
_computing_structure_solution 'SHELXS-97 (Sheldrick, 1990)'
_diffrn_ambient_temperature 293(2)
_diffrn_measured_fraction_theta_full 0.975
_diffrn_measured_fraction_theta_max 0.975
_diffrn_radiation_monochromator graphite
_diffrn_radiation_source 'fine-focus sealed tube'
_diffrn_radiation_type MoK\a
_diffrn_radiation_wavelength 0.71073
_diffrn_reflns_av_R_equivalents 0.0319
_diffrn_reflns_av_sigmaI/netI 0.0462
_diffrn_reflns_limit_h_max 15
_diffrn_reflns_limit_h_min -17
_diffrn_reflns_limit_k_max 18
_diffrn_reflns_limit_k_min -16
_diffrn_reflns_limit_l_max 26
_diffrn_reflns_limit_l_min -15
_diffrn_reflns_number 22778
_diffrn_reflns_theta_full 28.00
_diffrn_reflns_theta_max 28.00
_diffrn_reflns_theta_min 1.04
_exptl_absorpt_coefficient_mu 6.720
_exptl_crystal_colour black
_exptl_crystal_density_diffrn 2.537
_exptl_crystal_density_method 'not measured'
_exptl_crystal_description block
_exptl_crystal_F_000 2472
_exptl_crystal_size_max 0.32
_exptl_crystal_size_mid 0.22
_exptl_crystal_size_min 0.20
_refine_diff_density_max 2.269
_refine_diff_density_min -1.480
_refine_diff_density_rms 0.233
_refine_ls_extinction_method none
_refine_ls_goodness_of_fit_ref 1.033
_refine_ls_hydrogen_treatment mixed
_refine_ls_matrix_type full
_refine_ls_number_parameters 863
_refine_ls_number_reflns 15822
_refine_ls_number_restraints 0
_refine_ls_restrained_S_all 1.033
_refine_ls_R_factor_all 0.0697
_refine_ls_R_factor_gt 0.0536
_refine_ls_shift/su_max 0.023
_refine_ls_shift/su_mean 0.001
_refine_ls_structure_factor_coef Fsqd
_refine_ls_weighting_details 'calc w=1/[\s^2^(Fo^2^)+(0.1019P)^2^+5.4001P] where P=(Fo^2^+2Fc^2^)/3'
_refine_ls_weighting_scheme calc
_refine_ls_wR_factor_gt 0.1435
_refine_ls_wR_factor_ref 0.1569
_reflns_number_gt 12592
_reflns_number_total 15822
_reflns_threshold_expression >2sigma(I)
_cod_data_source_file ic0492892si20040531_102413.cif
_cod_data_source_block sad
_cod_depositor_comments
;
The following automatic conversions were performed:
'_symmetry_cell_setting' value 'Triclinic' changed to 'triclinic'
according to '/home/saulius/struct/CIF-dictionaries/cif_core.dic'
dictionary named 'cif_core.dic' version 2.4.1 from 2010-06-29.

Automatic conversion script
Id: cif_fix_enum 1527 2010-12-29 10:47:43Z saulius 
;
_cod_original_cell_volume 3360.2(12)
_cod_original_formula_sum 'C10 H52 As8 Cl N10 Ni3.50 O47 V13'
_cod_database_code 4312178

loop_
_symmetry_equiv_pos_as_xyz
'x, y, z'
'-x, -y, -z'

loop_
_atom_site_label
_atom_site_type_symbol
_atom_site_fract_x
_atom_site_fract_y
_atom_site_fract_z
_atom_site_U_iso_or_equiv
_atom_site_adp_type
_atom_site_occupancy
_atom_site_symmetry_multiplicity
_atom_site_calc_flag
_atom_site_refinement_flags
_atom_site_disorder_assembly
_atom_site_disorder_group
As1 As -0.33126(6) 0.94344(5) 0.14460(4) 0.02734(16) Uani 1 1 d . . .
As2 As -0.42030(5) 0.76313(6) 0.17787(4) 0.02630(15) Uani 1 1 d . . .
As3 As -0.02676(5) 0.86956(5) 0.40989(3) 0.02253(14) Uani 1 1 d . . .
As4 As 0.21825(5) 0.69212(5) 0.36055(3) 0.02064(14) Uani 1 1 d . . .
As5 As 0.11036(5) 0.62125(5) 0.05521(3) 0.01971(14) Uani 1 1 d . . .
As6 As 0.02197(5) 0.44103(5) 0.08965(3) 0.01843(13) Uani 1 1 d . . .
As7 As -0.19231(5) 0.53813(5) 0.46913(3) 0.01650(13) Uani 1 1 d . . .
As8 As 0.05423(5) 0.35914(4) 0.42054(3) 0.01490(12) Uani 1 1 d . . .
V1 V -0.17175(8) 0.43232(8) 0.31361(5) 0.0179(2) Uani 1 1 d . . .
V2 V 0.05546(8) 0.35830(7) 0.25192(5) 0.01461(19) Uani 1 1 d . . .
V3 V 0.21974(8) 0.44226(7) 0.19639(5) 0.01530(19) Uani 1 1 d . . .
V4 V 0.21007(8) 0.65819(8) 0.19571(5) 0.0172(2) Uani 1 1 d . . .
V5 V 0.04371(9) 0.86515(8) 0.23538(6) 0.0206(2) Uani 1 1 d . . .
V6 V -0.19641(9) 0.95274(8) 0.27792(6) 0.0222(2) Uani 1 1 d . . .
V7 V -0.37020(9) 0.87190(8) 0.31610(6) 0.0232(2) Uani 1 1 d . . .
V8 V -0.34869(8) 0.64797(8) 0.33347(6) 0.0203(2) Uani 1 1 d . . .
V9 V -0.21628(8) 0.52603(8) 0.17451(5) 0.0198(2) Uani 1 1 d . . .
V10 V -0.17196(9) 0.70004(8) 0.08664(6) 0.0211(2) Uani 1 1 d . . .
V11 V -0.05930(9) 0.84082(8) 0.11855(6) 0.0227(2) Uani 1 1 d . . .
V12 V -0.22232(8) 0.78206(8) 0.42627(5) 0.0182(2) Uani 1 1 d . . .
V13 V 0.21220(7) 0.46631(7) 0.33889(5) 0.01387(19) Uani 1 1 d . . .
Ni1 Ni 0.4905(2) 0.2620(3) 0.38253(8) 0.0252(7) Uani 0.867(18) 1 d P . .
Ni2 Ni 0.09094(7) 1.09744(6) 0.23228(5) 0.02452(18) Uani 1 1 d . . .
Ni3 Ni 0.5000 0.5000 0.0000 0.0296(3) Uani 1 2 d S . .
Ni4 Ni 0.01047(6) 0.61667(6) 0.41007(4) 0.01977(17) Uani 1 1 d . . .
Ni5 Ni 0.5040(8) 0.302(3) 0.3878(6) 0.029(6) Uani 0.133(18) 1 d P . .
Cl Cl -0.04903(17) 0.64678(17) 0.29265(10) 0.0424(4) Uani 1 1 d . . .
O1 O -0.4886(4) 0.9607(4) 0.3376(3) 0.0407(13) Uani 1 1 d . . .
O2 O -0.0569(5) 0.9204(4) 0.0554(3) 0.0382(12) Uani 1 1 d . . .
O3 O 0.0872(4) 0.9561(4) 0.2212(3) 0.0360(12) Uani 1 1 d . . .
O4 O -0.4617(4) 0.6427(4) 0.3613(3) 0.0357(12) Uani 1 1 d . . .
O5 O -0.4240(4) 0.8845(4) 0.1411(3) 0.0316(11) Uani 1 1 d . . .
O6 O -0.2086(4) 0.3386(4) 0.3327(3) 0.0296(10) Uani 1 1 d . . .
O7 O -0.2141(4) 0.7208(4) 0.0107(3) 0.0351(12) Uani 1 1 d . . .
O8 O -0.0248(4) 0.7033(3) 0.0840(3) 0.0257(10) Uani 1 1 d . . .
O9 O -0.2775(4) 0.4755(4) 0.1323(3) 0.0342(11) Uani 1 1 d . . .
O10 O 0.3236(4) 0.6616(4) 0.1649(3) 0.0313(11) Uani 1 1 d . . .
O11 O 0.1213(4) 0.7973(3) 0.4070(3) 0.0268(10) Uani 1 1 d . . .
O12 O -0.2442(4) 1.0775(4) 0.2792(3) 0.0373(13) Uani 1 1 d . . .
O13 O -0.2066(4) 0.8364(3) 0.1212(3) 0.0273(10) Uani 1 1 d . . .
O14 O -0.2852(4) 0.8318(4) 0.4951(2) 0.0299(10) Uani 1 1 d . . .
O15 O -0.2545(3) 0.8957(3) 0.3548(2) 0.0225(9) Uani 1 1 d . . .
O16 O -0.3901(4) 0.7694(3) 0.2622(2) 0.0258(10) Uani 1 1 d . . .
O17 O 0.0866(3) 0.7801(3) 0.1587(2) 0.0220(9) Uani 1 1 d . . .
O18 O -0.3111(4) 0.9268(4) 0.2332(2) 0.0263(10) Uani 1 1 d . . .
O19 O 0.0879(4) 0.5117(3) 0.0385(2) 0.0235(9) Uani 1 1 d . . .
O20 O 0.1043(4) 0.2342(3) 0.2439(2) 0.0256(10) Uani 1 1 d . . .
O21 O -0.2839(4) 0.6795(3) 0.1488(3) 0.0274(10) Uani 1 1 d . . .
O22 O 0.0940(3) 0.4209(3) 0.1656(2) 0.0202(9) Uani 1 1 d . . .
O23 O 0.3350(4) 0.3564(4) 0.1676(3) 0.0278(10) Uani 1 1 d . . .
O24 O -0.1013(4) 0.9144(3) 0.1984(2) 0.0244(9) Uani 1 1 d . . .
O25 O -0.0961(3) 0.4159(3) 0.2252(2) 0.0196(8) Uani 1 1 d . . .
O26 O -0.3256(3) 0.7505(3) 0.3803(2) 0.0219(9) Uani 1 1 d . . .
O27 O 0.3304(3) 0.3874(3) 0.3704(2) 0.0232(9) Uani 1 1 d . . .
O28 O -0.0671(3) 0.7686(3) 0.4278(2) 0.0217(9) Uani 1 1 d . . .
O29 O -0.1030(3) 0.5484(3) 0.1124(2) 0.0210(9) Uani 1 1 d . . .
O30 O -0.2273(3) 0.5298(3) 0.3844(2) 0.0210(9) Uani 1 1 d . . .
O31 O -0.0182(3) 0.3807(3) 0.3430(2) 0.0190(8) Uani 1 1 d . . .
O32 O -0.0650(3) 0.4196(3) 0.4763(2) 0.0169(8) Uani 1 1 d . . .
O33 O -0.2841(3) 0.5508(3) 0.2638(2) 0.0221(9) Uani 1 1 d . . .
O34 O 0.1773(4) 0.5726(3) 0.1339(2) 0.0202(9) Uani 1 1 d . . .
O35 O -0.0475(4) 0.8952(4) 0.3203(2) 0.0270(10) Uani 1 1 d . . .
O36 O 0.1730(3) 0.3883(3) 0.2797(2) 0.0162(8) Uani 1 1 d . . .
O37 O 0.1642(3) 0.6005(3) 0.3814(2) 0.0186(8) Uani 1 1 d . . .
O38 O 0.1643(4) 0.7404(3) 0.2764(2) 0.0217(9) Uani 1 1 d . . .
O39 O -0.1362(3) 0.6294(3) 0.4506(2) 0.0191(8) Uani 1 1 d . . .
O40 O 0.2439(3) 0.5311(3) 0.2538(2) 0.0176(8) Uani 1 1 d . . .
O41 O 0.0959(3) 0.4608(3) 0.4054(2) 0.0155(8) Uani 1 1 d . . .
N1 N 0.5205(5) 0.2550(5) 0.2778(3) 0.0390(15) Uani 1 1 d . . .
N2 N 0.5468(6) 0.3828(7) 0.3638(4) 0.053(2) Uani 1 1 d . . .
H2A H 0.5118 0.4386 0.3881 0.080 Uiso 1 1 calc R . .
H2B H 0.6194 0.3559 0.3728 0.080 Uiso 1 1 calc R . .
N3 N 0.4702(6) 0.2684(6) 0.4890(4) 0.051(2) Uani 1 1 d . . .
N4 N 0.6418(7) 0.1335(7) 0.4105(4) 0.070(3) Uani 1 1 d . . .
N5 N -0.0793(5) 1.1748(5) 0.2150(4) 0.0462(18) Uani 1 1 d . . .
H5A H -0.1154 1.1427 0.2411 0.080 Uiso 1 1 calc R . .
H5B H -0.1056 1.2414 0.2259 0.080 Uiso 1 1 calc R . .
N6 N 0.0980(9) 1.1204(7) 0.1256(5) 0.073(3) Uani 1 1 d . . .
H6A H 0.1361 1.1587 0.1125 0.080 Uiso 1 1 calc R . .
H6B H 0.1317 1.0586 0.1074 0.080 Uiso 1 1 calc R . .
N7 N 0.2544(7) 1.0169(7) 0.2498(9) 0.131(7) Uani 1 1 d . . .
H7A H 0.2870 0.9727 0.2172 0.080 Uiso 1 1 calc R . .
H7B H 0.2864 1.0614 0.2487 0.080 Uiso 1 1 calc R . .
N8 N 0.0710(11) 1.0794(10) 0.3363(5) 0.101(4) Uani 1 1 d . . .
H8A H 0.0255 1.1406 0.3527 0.080 Uiso 1 1 calc R . .
H8B H 0.0433 1.0322 0.3483 0.080 Uiso 1 1 calc R . .
N9 N 0.6263(6) 0.3474(6) 0.0123(4) 0.0509(19) Uani 1 1 d . . .
H9A H 0.6585 0.3266 -0.0283 0.080 Uiso 1 1 calc R . .
H9B H 0.6784 0.3454 0.0398 0.080 Uiso 1 1 calc R . .
N10 N 0.3981(6) 0.4206(6) 0.0183(4) 0.0431(16) Uani 1 1 d . . .
H10A H 0.3688 0.4284 0.0609 0.080 Uiso 1 1 calc R . .
H10B H 0.3424 0.4466 -0.0113 0.080 Uiso 1 1 calc R . .
C1 C 0.5765(7) 0.3235(7) 0.2526(4) 0.045(2) Uani 1 1 d . . .
H1A H 0.5634 0.3438 0.2043 0.080 Uiso 1 1 calc R . .
H1B H 0.6558 0.2854 0.2585 0.080 Uiso 1 1 calc R . .
C2 C 0.5329(6) 0.4186(7) 0.2910(5) 0.049(2) Uani 1 1 d . . .
H2A H 0.5737 0.4604 0.2777 0.080 Uiso 1 1 calc R . .
H2B H 0.4553 0.4610 0.2816 0.080 Uiso 1 1 calc R . .
C3 C 0.5723(10) 0.1889(11) 0.5207(5) 0.089(5) Uani 1 1 d . . .
H3A H 0.6206 0.2215 0.5286 0.080 Uiso 1 1 calc R . .
H3B H 0.5534 0.1620 0.5646 0.080 Uiso 1 1 calc R . .
C4 C 0.6284(14) 0.1067(13) 0.4806(7) 0.136(8) Uani 1 1 d . . .
H4A H 0.5893 0.0623 0.4845 0.080 Uiso 1 1 calc R . .
H4B H 0.7013 0.0654 0.4992 0.080 Uiso 1 1 calc R . .
C5 C -0.0960(13) 1.1729(15) 0.1443(8) 0.108(5) Uani 1 1 d . . .
H5A H -0.1048 1.1099 0.1386 0.080 Uiso 1 1 calc R . .
H5B H -0.1645 1.2322 0.1312 0.080 Uiso 1 1 calc R . .
C6 C -0.0166(16) 1.1758(16) 0.1032(8) 0.116(6) Uani 1 1 d . . .
H6A H -0.0314 1.2486 0.0920 0.080 Uiso 1 1 calc R . .
H6B H -0.0214 1.1481 0.0613 0.080 Uiso 1 1 calc R . .
C7 C 0.2677(18) 0.9626(17) 0.3114(15) 0.227(18) Uani 1 1 d . . .
H7A H 0.3439 0.9360 0.3252 0.080 Uiso 1 1 calc R . .
H7B H 0.2489 0.9040 0.3100 0.080 Uiso 1 1 calc R . .
C8 C 0.188(3) 1.0411(17) 0.3625(11) 0.27(2) Uani 1 1 d . . .
H8A H 0.1930 1.0063 0.4080 0.080 Uiso 1 1 calc R . .
H8B H 0.2070 1.0995 0.3640 0.080 Uiso 1 1 calc R . .
C9 C 0.5756(9) 0.2774(8) 0.0430(6) 0.063(3) Uani 1 1 d . . .
H9A H 0.5641 0.2834 0.0918 0.080 Uiso 1 1 calc R . .
H9B H 0.6240 0.2053 0.0356 0.080 Uiso 1 1 calc R . .
C10 C 0.4667(9) 0.3098(8) 0.0096(5) 0.058(3) Uani 1 1 d . . .
H10A H 0.4789 0.2989 -0.0385 0.080 Uiso 1 1 calc R . .
H10B H 0.4294 0.2680 0.0304 0.080 Uiso 1 1 calc R . .
OW1 O -0.561(2) 0.566(2) 0.4754(11) 0.135(9) Uani 0.50 1 d P . .
OW2 O -0.3319(11) 1.1109(14) -0.1083(9) 0.200(8) Uani 1 1 d . . .
OW3 O -0.3957(14) 0.951(2) -0.0365(10) 0.141(11) Uani 0.50 1 d P . .
OW4 O 0.388(2) 0.1313(12) 0.1664(17) 0.182(15) Uani 0.50 1 d P . .
OW5 O -0.1785(7) 1.1129(8) -0.0333(5) 0.097(3) Uani 1 1 d . . .
OW6 O 0.4103(7) 0.1613(5) 0.3840(5) 0.076(2) Uani 1 1 d . . .
OW7 O 0.5071(4) 0.5075(5) 0.1066(3) 0.0409(13) Uani 1 1 d . . .
OW8 O -0.143(2) 0.1875(17) 0.4402(10) 0.137(10) Uani 0.50 1 d P . .

loop_
_atom_site_aniso_label
_atom_site_aniso_U_11
_atom_site_aniso_U_22
_atom_site_aniso_U_33
_atom_site_aniso_U_23
_atom_site_aniso_U_13
_atom_site_aniso_U_12
As1 0.0268(3) 0.0212(3) 0.0261(4) 0.0044(3) -0.0036(3) -0.0036(3)
As2 0.0194(3) 0.0313(4) 0.0259(4) 0.0000(3) -0.0060(3) -0.0083(3)
As3 0.0283(3) 0.0186(3) 0.0241(3) -0.0069(2) 0.0033(3) -0.0126(3)
As4 0.0205(3) 0.0227(3) 0.0243(3) -0.0042(3) -0.0011(2) -0.0138(2)
As5 0.0233(3) 0.0206(3) 0.0156(3) 0.0011(2) 0.0000(2) -0.0103(2)
As6 0.0243(3) 0.0193(3) 0.0137(3) -0.0009(2) -0.0041(2) -0.0107(2)
As7 0.0165(3) 0.0192(3) 0.0148(3) -0.0007(2) 0.0003(2) -0.0086(2)
As8 0.0172(3) 0.0151(3) 0.0132(3) 0.0001(2) -0.0020(2) -0.0077(2)
V1 0.0196(5) 0.0208(5) 0.0180(5) -0.0020(4) -0.0021(4) -0.0127(4)
V2 0.0191(4) 0.0148(4) 0.0131(5) -0.0004(4) -0.0026(4) -0.0101(4)
V3 0.0160(4) 0.0152(4) 0.0153(5) -0.0012(4) -0.0001(4) -0.0073(4)
V4 0.0186(5) 0.0169(5) 0.0187(5) -0.0020(4) 0.0013(4) -0.0101(4)
V5 0.0232(5) 0.0132(4) 0.0272(6) -0.0014(4) 0.0030(4) -0.0101(4)
V6 0.0235(5) 0.0144(5) 0.0247(6) 0.0003(4) 0.0031(4) -0.0053(4)
V7 0.0184(5) 0.0207(5) 0.0262(6) -0.0019(4) 0.0009(4) -0.0045(4)
V8 0.0175(5) 0.0239(5) 0.0194(5) -0.0012(4) -0.0016(4) -0.0088(4)
V9 0.0203(5) 0.0245(5) 0.0175(5) -0.0017(4) -0.0052(4) -0.0116(4)
V10 0.0221(5) 0.0225(5) 0.0171(5) 0.0015(4) -0.0043(4) -0.0080(4)
V11 0.0252(5) 0.0183(5) 0.0232(6) -0.0002(4) 0.0012(4) -0.0084(4)
V12 0.0184(5) 0.0177(5) 0.0177(5) -0.0017(4) 0.0014(4) -0.0072(4)
V13 0.0133(4) 0.0156(4) 0.0140(5) -0.0009(4) -0.0014(3) -0.0073(4)
Ni1 0.0206(6) 0.0259(11) 0.0225(6) -0.0003(5) 0.0012(4) -0.0044(6)
Ni2 0.0299(4) 0.0172(4) 0.0304(5) 0.0009(3) -0.0041(3) -0.0139(3)
Ni3 0.0213(6) 0.0424(7) 0.0242(6) -0.0052(5) 0.0003(5) -0.0124(5)
Ni4 0.0183(4) 0.0181(4) 0.0235(4) -0.0025(3) 0.0019(3) -0.0085(3)
Ni5 0.015(3) 0.045(12) 0.022(4) 0.006(5) 0.000(3) -0.009(4)
Cl 0.0518(11) 0.0510(11) 0.0280(10) 0.0030(8) -0.0097(8) -0.0255(9)
O1 0.024(2) 0.034(3) 0.055(4) -0.010(3) 0.005(2) -0.003(2)
O2 0.048(3) 0.032(3) 0.031(3) 0.008(2) -0.001(2) -0.016(2)
O3 0.046(3) 0.021(2) 0.050(3) -0.006(2) 0.006(3) -0.023(2)
O4 0.026(2) 0.044(3) 0.043(3) -0.006(2) 0.003(2) -0.021(2)
O5 0.027(2) 0.031(2) 0.028(3) 0.005(2) -0.008(2) -0.004(2)
O6 0.032(2) 0.031(2) 0.035(3) -0.001(2) -0.003(2) -0.023(2)
O7 0.037(3) 0.039(3) 0.024(3) 0.003(2) -0.012(2) -0.010(2)
O8 0.022(2) 0.021(2) 0.033(3) -0.0065(19) 0.0013(19) -0.0082(18)
O9 0.032(3) 0.044(3) 0.033(3) -0.009(2) -0.007(2) -0.021(2)
O10 0.029(2) 0.032(3) 0.037(3) -0.003(2) 0.006(2) -0.018(2)
O11 0.030(2) 0.025(2) 0.031(3) -0.011(2) 0.002(2) -0.016(2)
O12 0.042(3) 0.016(2) 0.044(3) -0.005(2) 0.015(2) -0.005(2)
O13 0.020(2) 0.023(2) 0.035(3) -0.006(2) -0.0003(19) -0.0041(18)
O14 0.031(2) 0.034(3) 0.022(2) -0.006(2) 0.006(2) -0.012(2)
O15 0.024(2) 0.021(2) 0.022(2) -0.0018(18) 0.0006(18) -0.0093(18)
O16 0.031(2) 0.024(2) 0.018(2) 0.0014(18) -0.0062(18) -0.0079(19)
O17 0.025(2) 0.0160(19) 0.027(2) -0.0050(17) 0.0014(18) -0.0092(17)
O18 0.025(2) 0.029(2) 0.022(2) 0.0013(19) 0.0004(18) -0.0091(19)
O19 0.027(2) 0.027(2) 0.019(2) -0.0006(18) 0.0021(18) -0.0144(19)
O20 0.029(2) 0.020(2) 0.031(3) -0.0052(19) -0.0035(19) -0.0126(18)
O21 0.023(2) 0.021(2) 0.032(3) 0.0032(19) -0.0022(19) -0.0036(18)
O22 0.024(2) 0.027(2) 0.015(2) 0.0034(17) -0.0069(16) -0.0173(18)
O23 0.024(2) 0.027(2) 0.030(3) -0.007(2) 0.0026(19) -0.0070(19)
O24 0.025(2) 0.019(2) 0.027(2) -0.0033(18) 0.0043(19) -0.0078(18)
O25 0.0189(19) 0.023(2) 0.018(2) -0.0003(17) -0.0029(16) -0.0091(17)
O26 0.023(2) 0.021(2) 0.021(2) -0.0015(18) -0.0032(17) -0.0094(18)
O27 0.0175(19) 0.024(2) 0.027(2) -0.0009(19) -0.0030(17) -0.0079(17)
O28 0.020(2) 0.019(2) 0.027(2) -0.0027(18) 0.0015(17) -0.0093(17)
O29 0.021(2) 0.017(2) 0.020(2) -0.0003(17) 0.0013(17) -0.0040(17)
O30 0.025(2) 0.024(2) 0.015(2) -0.0015(17) -0.0059(17) -0.0107(18)
O31 0.0166(19) 0.027(2) 0.018(2) -0.0027(17) -0.0025(16) -0.0127(17)
O32 0.0206(19) 0.0178(19) 0.013(2) -0.0035(16) 0.0007(15) -0.0081(16)
O33 0.022(2) 0.028(2) 0.019(2) 0.0000(18) -0.0049(17) -0.0125(18)
O34 0.029(2) 0.019(2) 0.016(2) 0.0019(16) -0.0049(17) -0.0132(18)
O35 0.027(2) 0.025(2) 0.029(3) -0.0035(19) 0.0053(19) -0.0113(19)
O36 0.0197(19) 0.0182(19) 0.015(2) -0.0039(16) 0.0007(15) -0.0119(16)
O37 0.021(2) 0.0173(19) 0.020(2) -0.0035(16) 0.0004(16) -0.0105(16)
O38 0.027(2) 0.017(2) 0.021(2) -0.0022(17) -0.0009(18) -0.0099(17)
O39 0.0172(19) 0.0164(19) 0.024(2) 0.0000(17) -0.0011(16) -0.0073(16)
O40 0.0203(19) 0.021(2) 0.015(2) -0.0029(16) 0.0008(16) -0.0119(17)
O41 0.0189(19) 0.0184(19) 0.013(2) -0.0030(16) 0.0001(15) -0.0116(16)
N1 0.033(3) 0.046(4) 0.032(4) -0.005(3) 0.000(3) -0.011(3)
N2 0.036(4) 0.073(5) 0.061(5) -0.017(4) 0.003(3) -0.032(4)
N3 0.041(4) 0.063(5) 0.026(4) -0.002(3) 0.006(3) -0.001(3)
N4 0.053(5) 0.072(6) 0.039(5) -0.005(4) 0.000(4) 0.018(4)
N5 0.041(4) 0.031(3) 0.071(5) -0.003(3) -0.020(4) -0.017(3)
N6 0.133(9) 0.057(5) 0.053(5) -0.024(4) 0.040(6) -0.065(6)
N7 0.039(5) 0.046(5) 0.30(2) 0.063(8) -0.050(8) -0.024(4)
N8 0.210(13) 0.132(9) 0.039(5) 0.020(6) -0.030(7) -0.148(10)
N9 0.035(4) 0.048(4) 0.059(5) -0.001(4) 0.001(3) -0.010(3)
N10 0.038(3) 0.062(5) 0.033(4) -0.003(3) 0.004(3) -0.026(3)
C1 0.042(4) 0.060(5) 0.030(4) 0.007(4) 0.005(3) -0.021(4)
C2 0.028(4) 0.041(4) 0.077(7) 0.011(4) -0.005(4) -0.018(3)
C3 0.080(8) 0.099(9) 0.031(5) -0.006(6) -0.004(5) 0.015(7)
C4 0.136(14) 0.106(11) 0.051(8) 0.017(8) -0.019(8) 0.054(10)
C5 0.098(11) 0.132(14) 0.092(12) 0.017(11) -0.052(10) -0.047(10)
C6 0.151(17) 0.141(15) 0.055(9) 0.014(9) -0.050(10) -0.058(14)
C7 0.21(2) 0.17(2) 0.37(4) 0.20(2) -0.24(3) -0.169(19)
C8 0.51(5) 0.121(17) 0.16(2) 0.051(15) -0.27(3) -0.10(2)
C9 0.073(7) 0.049(5) 0.059(7) -0.002(5) 0.010(5) -0.021(5)
C10 0.071(7) 0.067(6) 0.050(6) -0.013(5) 0.015(5) -0.044(6)
OW1 0.20(3) 0.18(2) 0.071(15) 0.013(15) -0.015(15) -0.13(2)
OW2 0.107(10) 0.220(17) 0.212(18) -0.098(14) -0.035(10) 0.013(10)
OW3 0.061(10) 0.21(3) 0.074(13) 0.098(15) -0.027(9) -0.009(13)
OW4 0.19(2) 0.030(8) 0.32(4) -0.054(14) 0.18(2) -0.061(12)
OW5 0.065(5) 0.106(7) 0.116(8) 0.011(6) 0.016(5) -0.041(5)
OW6 0.086(5) 0.050(4) 0.101(6) -0.033(4) 0.046(5) -0.037(4)
OW7 0.033(3) 0.062(4) 0.030(3) -0.007(3) -0.001(2) -0.022(3)
OW8 0.24(3) 0.108(16) 0.053(11) 0.043(11) -0.079(15) -0.072(17)

loop_
_atom_type_symbol
_atom_type_description
_atom_type_scat_dispersion_real
_atom_type_scat_dispersion_imag
_atom_type_scat_source
C C 0.0033 0.0016 'International Tables Vol C Tables 4.2.6.8 and 6.1.1.4'
H H 0.0000 0.0000 'International Tables Vol C Tables 4.2.6.8 and 6.1.1.4'
N N 0.0061 0.0033 'International Tables Vol C Tables 4.2.6.8 and 6.1.1.4'
O O 0.0106 0.0060 'International Tables Vol C Tables 4.2.6.8 and 6.1.1.4'
V V 0.3005 0.5294 'International Tables Vol C Tables 4.2.6.8 and 6.1.1.4'
Ni Ni 0.3393 1.1124 'International Tables Vol C Tables 4.2.6.8 and 6.1.1.4'
As As 0.0499 2.0058 'International Tables Vol C Tables 4.2.6.8 and 6.1.1.4'
Cl Cl 0.1484 0.1585 'International Tables Vol C Tables 4.2.6.8 and 6.1.1.4'

loop_
_geom_angle_atom_site_label_1
_geom_angle_atom_site_label_2
_geom_angle_atom_site_label_3
_geom_angle
_geom_angle_site_symmetry_1
_geom_angle_site_symmetry_3
_geom_angle_publ_flag
O18 As1 O5 99.8(2) . . ?
O18 As1 O13 97.7(2) . . ?
O5 As1 O13 98.5(2) . . ?
O16 As2 O5 99.3(2) . . ?
O16 As2 O21 98.8(2) . . ?
O5 As2 O21 98.2(2) . . ?
O28 As3 O35 100.6(2) . . ?
O28 As3 O11 100.6(2) . . ?
O35 As3 O11 97.9(2) . . ?
O37 As4 O11 99.5(2) . . ?
O37 As4 O38 100.0(2) . . ?
O11 As4 O38 98.9(2) . . ?
O34 As5 O8 100.4(2) . . ?
O34 As5 O19 99.2(2) . . ?
O8 As5 O19 99.4(2) . . ?
O22 As6 O29 98.2(2) . . ?
O22 As6 O19 97.8(2) . . ?
O29 As6 O19 99.1(2) . . ?
O39 As7 O30 99.0(2) . . ?
O39 As7 O32 99.16(18) . . ?
O30 As7 O32 98.59(19) . . ?
O41 As8 O31 98.23(19) . . ?
O41 As8 O32 99.78(18) . . ?
O31 As8 O32 98.02(19) . . ?
O6 V1 O33 112.1(2) . . ?
O6 V1 O25 109.6(2) . . ?
O33 V1 O25 82.27(19) . . ?
O6 V1 O30 109.2(2) . . ?
O33 V1 O30 79.93(19) . . ?
O25 V1 O30 140.97(19) . . ?
O6 V1 O31 106.7(2) . . ?
O33 V1 O31 140.91(18) . . ?
O25 V1 O31 80.49(18) . . ?
O30 V1 O31 92.02(18) . . ?
O6 V1 V9 114.46(19) . . ?
O33 V1 V9 40.96(14) . . ?
O25 V1 V9 41.59(13) . . ?
O30 V1 V9 115.58(14) . . ?
O31 V1 V9 116.48(13) . . ?
O6 V1 V2 112.28(18) . . ?
O33 V1 V2 115.30(14) . . ?
O25 V1 V2 39.36(12) . . ?
O30 V1 V2 124.15(13) . . ?
O31 V1 V2 41.21(13) . . ?
V9 V1 V2 78.35(5) . . ?
O6 V1 V8 115.34(18) . . ?
O33 V1 V8 39.09(14) . . ?
O25 V1 V8 115.31(13) . . ?
O30 V1 V8 40.94(13) . . ?
O31 V1 V8 124.10(13) . . ?
V9 V1 V8 77.63(5) . . ?
V2 V1 V8 132.07(5) . . ?
O20 V2 O25 105.7(2) . . ?
O20 V2 O36 108.4(2) . . ?
O25 V2 O36 145.78(18) . . ?
O20 V2 O22 105.9(2) . . ?
O25 V2 O22 89.83(18) . . ?
O36 V2 O22 78.49(17) . . ?
O20 V2 O31 106.5(2) . . ?
O25 V2 O31 80.73(18) . . ?
O36 V2 O31 92.03(17) . . ?
O22 V2 O31 147.53(18) . . ?
O20 V2 V1 109.45(17) . . ?
O25 V2 V1 39.85(13) . . ?
O36 V2 V1 126.14(13) . . ?
O22 V2 V1 124.21(13) . . ?
O31 V2 V1 40.96(12) . . ?
O20 V2 V3 110.49(17) . . ?
O25 V2 V3 124.16(13) . . ?
O36 V2 V3 38.26(12) . . ?
O22 V2 V3 40.31(12) . . ?
O31 V2 V3 124.99(12) . . ?
V1 V2 V3 140.02(4) . . ?
O23 V3 O36 111.0(2) . . ?
O23 V3 O40 111.6(2) . . ?
O36 V3 O40 84.27(17) . . ?
O23 V3 O22 110.1(2) . . ?
O36 V3 O22 78.62(17) . . ?
O40 V3 O22 138.19(18) . . ?
O23 V3 O34 107.6(2) . . ?
O36 V3 O34 141.31(18) . . ?
O40 V3 O34 79.61(18) . . ?
O22 V3 O34 90.44(18) . . ?
O23 V3 V13 115.39(19) . . ?
O36 V3 V13 42.18(12) . . ?
O40 V3 V13 42.39(12) . . ?
O22 V3 V13 114.15(13) . . ?
O34 V3 V13 116.37(13) . . ?
O23 V3 V2 115.07(18) . . ?
O36 V3 V2 38.36(12) . . ?
O40 V3 V2 115.25(13) . . ?
O22 V3 V2 40.34(12) . . ?
O34 V3 V2 122.70(13) . . ?
V13 V3 V2 77.43(4) . . ?
O23 V3 V4 114.59(18) . . ?
O36 V3 V4 116.13(13) . . ?
O40 V3 V4 38.50(13) . . ?
O22 V3 V4 121.24(13) . . ?
O34 V3 V4 41.15(12) . . ?
V13 V3 V4 78.16(5) . . ?
V2 V3 V4 130.16(5) . . ?
O10 V4 O17 108.9(2) . . ?
O10 V4 O40 109.5(2) . . ?
O17 V4 O40 141.46(18) . . ?
O10 V4 O38 107.7(2) . . ?
O17 V4 O38 80.29(19) . . ?
O40 V4 O38 90.34(18) . . ?
O10 V4 O34 104.7(2) . . ?
O17 V4 O34 88.91(18) . . ?
O40 V4 O34 79.30(17) . . ?
O38 V4 O34 147.67(18) . . ?
O10 V4 V5 112.72(18) . . ?
O17 V4 V5 39.79(13) . . ?
O40 V4 V5 122.39(13) . . ?
O38 V4 V5 40.56(13) . . ?
O34 V4 V5 123.32(13) . . ?
O10 V4 V3 111.18(18) . . ?
O17 V4 V3 121.60(13) . . ?
O40 V4 V3 38.34(12) . . ?
O38 V4 V3 123.30(13) . . ?
O34 V4 V3 41.00(12) . . ?
V5 V4 V3 136.10(4) . . ?
O3 V5 O24 109.3(2) . . ?
O3 V5 O17 109.2(2) . . ?
O24 V5 O17 82.63(19) . . ?
O3 V5 O38 107.7(2) . . ?
O24 V5 O38 142.65(19) . . ?
O17 V5 O38 80.62(19) . . ?
O3 V5 O35 106.1(2) . . ?
O24 V5 O35 80.2(2) . . ?
O17 V5 O35 144.24(19) . . ?
O38 V5 O35 94.6(2) . . ?
O3 V5 V11 112.9(2) . . ?
O24 V5 V11 40.67(14) . . ?
O17 V5 V11 42.15(13) . . ?
O38 V5 V11 117.32(14) . . ?
O35 V5 V11 116.39(15) . . ?
O3 V5 V4 112.97(19) . . ?
O24 V5 V4 116.17(14) . . ?
O17 V5 V4 39.47(13) . . ?
O38 V5 V4 41.20(13) . . ?
O35 V5 V4 127.46(14) . . ?
V11 V5 V4 79.03(5) . . ?
O3 V5 V6 111.54(19) . . ?
O24 V5 V6 38.74(14) . . ?
O17 V5 V6 116.46(14) . . ?
O38 V5 V6 127.18(14) . . ?
O35 V5 V6 41.52(15) . . ?
V11 V5 V6 77.40(5) . . ?
V4 V5 V6 134.87(5) . . ?
O12 V6 O15 109.9(2) . . ?
O12 V6 O24 107.6(2) . . ?
O15 V6 O24 142.49(19) . . ?
O12 V6 O18 106.1(3) . . ?
O15 V6 O18 79.35(19) . . ?
O24 V6 O18 90.1(2) . . ?
O12 V6 O35 105.1(3) . . ?
O15 V6 O35 91.11(19) . . ?
O24 V6 O35 79.5(2) . . ?
O18 V6 O35 148.78(19) . . ?
O12 V6 V5 109.6(2) . . ?
O15 V6 V5 123.90(14) . . ?
O24 V6 V5 38.82(14) . . ?
O18 V6 V5 124.16(14) . . ?
O35 V6 V5 40.77(14) . . ?
O12 V6 V7 112.7(2) . . ?
O15 V6 V7 38.58(14) . . ?
O24 V6 V7 122.57(14) . . ?
O18 V6 V7 40.79(13) . . ?
O35 V6 V7 124.33(14) . . ?
V5 V6 V7 137.62(5) . . ?
O1 V7 O26 111.3(3) . . ?
O1 V7 O15 108.9(3) . . ?
O26 V7 O15 85.01(19) . . ?
O1 V7 O18 108.9(3) . . ?
O26 V7 O18 139.65(19) . . ?
O15 V7 O18 79.01(19) . . ?
O1 V7 O16 110.4(2) . . ?
O26 V7 O16 78.62(19) . . ?
O15 V7 O16 140.58(19) . . ?
O18 V7 O16 90.7(2) . . ?
O1 V7 V12 113.5(2) . . ?
O26 V7 V12 42.41(13) . . ?
O15 V7 V12 42.94(13) . . ?
O18 V7 V12 115.69(14) . . ?
O16 V7 V12 115.34(14) . . ?
O1 V7 V6 113.9(2) . . ?
O26 V7 V6 115.56(13) . . ?
O15 V7 V6 38.12(13) . . ?
O18 V7 V6 40.92(14) . . ?
O16 V7 V6 122.25(14) . . ?
V12 V7 V6 77.90(5) . . ?
O1 V7 V8 115.9(2) . . ?
O26 V7 V8 38.14(13) . . ?
O15 V7 V8 116.38(14) . . ?
O18 V7 V8 121.95(15) . . ?
O16 V7 V8 40.53(13) . . ?
V12 V7 V8 77.84(5) . . ?
V6 V7 V8 129.96(5) . . ?
O4 V8 O33 108.5(2) . . ?
O4 V8 O26 109.2(2) . . ?
O33 V8 O26 142.27(18) . . ?
O4 V8 O30 106.2(2) . . ?
O33 V8 O30 78.67(18) . . ?
O26 V8 O30 91.62(18) . . ?
O4 V8 O16 106.7(2) . . ?
O33 V8 O16 90.55(19) . . ?
O26 V8 O16 78.02(19) . . ?
O30 V8 O16 147.08(19) . . ?
O4 V8 V1 110.7(2) . . ?
O33 V8 V1 38.97(13) . . ?
O26 V8 V1 123.67(13) . . ?
O30 V8 V1 39.79(13) . . ?
O16 V8 V1 124.20(14) . . ?
O4 V8 V7 111.9(2) . . ?
O33 V8 V7 123.08(14) . . ?
O26 V8 V7 37.61(13) . . ?
O30 V8 V7 123.76(13) . . ?
O16 V8 V7 40.46(14) . . ?
V1 V8 V7 137.41(5) . . ?
O9 V9 O33 109.5(2) . . ?
O9 V9 O25 109.7(2) . . ?
O33 V9 O25 82.59(19) . . ?
O9 V9 O21 107.4(2) . . ?
O33 V9 O21 89.6(2) . . ?
O25 V9 O21 142.52(19) . . ?
O9 V9 O29 107.7(2) . . ?
O33 V9 O29 142.63(19) . . ?
O25 V9 O29 88.21(18) . . ?
O21 V9 O29 76.04(18) . . ?
O9 V9 V1 112.8(2) . . ?
O33 V9 V1 41.33(13) . . ?
O25 V9 V1 41.55(13) . . ?
O21 V9 V1 124.13(16) . . ?
O29 V9 V1 123.17(13) . . ?
O9 V9 V10 112.1(2) . . ?
O33 V9 V10 120.29(14) . . ?
O25 V9 V10 119.21(13) . . ?
O21 V9 V10 38.01(14) . . ?
O29 V9 V10 38.04(12) . . ?
V1 V9 V10 135.11(5) . . ?
O7 V10 O21 108.8(2) . . ?
O7 V10 O29 109.3(2) . . ?
O21 V10 O29 77.11(18) . . ?
O7 V10 O13 108.2(2) . . ?
O21 V10 O13 91.4(2) . . ?
O29 V10 O13 142.5(2) . . ?
O7 V10 O8 108.3(2) . . ?
O21 V10 O8 142.9(2) . . ?
O29 V10 O8 90.39(19) . . ?
O13 V10 O8 77.42(19) . . ?
O7 V10 V11 113.5(2) . . ?
O21 V10 V11 121.91(15) . . ?
O29 V10 V11 120.90(14) . . ?
O13 V10 V11 38.72(13) . . ?
O8 V10 V11 38.70(13) . . ?
O7 V10 V9 114.3(2) . . ?
O21 V10 V9 38.53(13) . . ?
O29 V10 V9 38.58(12) . . ?
O13 V10 V9 121.81(15) . . ?
O8 V10 V9 121.27(15) . . ?
V11 V10 V9 132.21(5) . . ?
O2 V11 O24 108.3(2) . . ?
O2 V11 O17 107.2(2) . . ?
O24 V11 O17 82.94(19) . . ?
O2 V11 O8 108.5(3) . . ?
O24 V11 O8 143.1(2) . . ?
O17 V11 O8 88.87(18) . . ?
O2 V11 O13 107.7(3) . . ?
O24 V11 O13 89.5(2) . . ?
O17 V11 O13 144.9(2) . . ?
O8 V11 O13 76.90(19) . . ?
O2 V11 V5 110.9(2) . . ?
O24 V11 V5 41.27(14) . . ?
O17 V11 V5 41.86(13) . . ?
O8 V11 V5 123.69(15) . . ?
O13 V11 V5 124.49(16) . . ?
O2 V11 V10 113.3(2) . . ?
O24 V11 V10 120.26(14) . . ?
O17 V11 V10 120.82(13) . . ?
O8 V11 V10 38.57(13) . . ?
O13 V11 V10 38.33(13) . . ?
V5 V11 V10 135.81(5) . . ?
O14 V12 O26 106.0(2) . . ?
O14 V12 O15 107.8(2) . . ?
O26 V12 O15 84.63(19) . . ?
O14 V12 O39 106.6(2) . . ?
O26 V12 O39 88.87(18) . . ?
O15 V12 O39 145.50(19) . . ?
O14 V12 O28 107.6(2) . . ?
O26 V12 O28 146.14(19) . . ?
O15 V12 O28 89.19(18) . . ?
O39 V12 O28 77.65(17) . . ?
O14 V12 V7 108.91(19) . . ?
O26 V12 V7 42.23(13) . . ?
O15 V12 V7 42.73(13) . . ?
O39 V12 V7 125.48(14) . . ?
O28 V12 V7 126.39(14) . . ?
O14 V12 Ni4 127.92(19) . . ?
O26 V12 Ni4 111.02(13) . . ?
O15 V12 Ni4 110.94(13) . . ?
O39 V12 Ni4 41.32(12) . . ?
O28 V12 Ni4 41.53(12) . . ?
V7 V12 Ni4 123.15(5) . . ?
O27 V13 O36 106.6(2) . . ?
O27 V13 O40 106.5(2) . . ?
O36 V13 O40 83.49(17) . . ?
O27 V13 O41 107.1(2) . . ?
O36 V13 O41 89.22(17) . . ?
O40 V13 O41 146.26(17) . . ?
O27 V13 O37 107.0(2) . . ?
O36 V13 O37 146.22(18) . . ?
O40 V13 O37 89.92(17) . . ?
O41 V13 O37 78.09(17) . . ?
O27 V13 V3 108.58(17) . . ?
O36 V13 V3 41.85(12) . . ?
O40 V13 V3 41.93(12) . . ?
O41 V13 V3 125.68(12) . . ?
O37 V13 V3 126.33(13) . . ?
O27 V13 Ni4 128.77(17) . . ?
O36 V13 Ni4 110.88(12) . . ?
O40 V13 Ni4 111.20(13) . . ?
O41 V13 Ni4 41.95(12) . . ?
O37 V13 Ni4 41.82(12) . . ?
V3 V13 Ni4 122.65(5) . . ?
Ni5 Ni1 N1 100.4(9) . . ?
Ni5 Ni1 N3 77.4(8) . . ?
N1 Ni1 N3 176.4(4) . . ?
Ni5 Ni1 OW6 163.9(9) . . ?
N1 Ni1 OW6 91.0(4) . . ?
N3 Ni1 OW6 91.7(4) . . ?
Ni5 Ni1 N4 99.2(10) . . ?
N1 Ni1 N4 95.5(3) . . ?
N3 Ni1 N4 82.1(3) . . ?
OW6 Ni1 N4 90.9(4) . . ?
Ni5 Ni1 O27 81.8(8) . . ?
N1 Ni1 O27 93.0(2) . . ?
N3 Ni1 O27 89.5(2) . . ?
OW6 Ni1 O27 86.3(3) . . ?
N4 Ni1 O27 171.1(3) . . ?
Ni5 Ni1 N2 19.1(9) . . ?
N1 Ni1 N2 81.4(3) . . ?
N3 Ni1 N2 96.3(4) . . ?
OW6 Ni1 N2 167.5(4) . . ?
N4 Ni1 N2 99.7(4) . . ?
O27 Ni1 N2 84.1(3) . . ?
N7 Ni2 N8 85.1(6) . . ?
N7 Ni2 O20 89.2(3) . 1_565 ?
N8 Ni2 O20 88.3(3) . 1_565 ?
N7 Ni2 O3 87.5(3) . . ?
N8 Ni2 O3 91.7(3) . . ?
O20 Ni2 O3 176.8(2) 1_565 . ?
N7 Ni2 N5 177.5(3) . . ?
N8 Ni2 N5 94.2(5) . . ?
O20 Ni2 N5 93.2(2) 1_565 . ?
O3 Ni2 N5 90.1(2) . . ?
N7 Ni2 N6 99.3(6) . . ?
N8 Ni2 N6 175.6(5) . . ?
O20 Ni2 N6 92.4(3) 1_565 . ?
O3 Ni2 N6 87.9(3) . . ?
N5 Ni2 N6 81.4(4) . . ?
N10 Ni3 N10 180.000(1) . 2_665 ?
N10 Ni3 N9 82.3(3) . . ?
N10 Ni3 N9 97.7(3) 2_665 . ?
N10 Ni3 N9 97.7(3) . 2_665 ?
N10 Ni3 N9 82.3(3) 2_665 2_665 ?
N9 Ni3 N9 180.000(1) . 2_665 ?
N10 Ni3 OW7 90.6(2) . . ?
N10 Ni3 OW7 89.4(2) 2_665 . ?
N9 Ni3 OW7 87.5(3) . . ?
N9 Ni3 OW7 92.5(3) 2_665 . ?
N10 Ni3 OW7 89.4(2) . 2_665 ?
N10 Ni3 OW7 90.6(2) 2_665 2_665 ?
N9 Ni3 OW7 92.5(3) . 2_665 ?
N9 Ni3 OW7 87.5(3) 2_665 2_665 ?
OW7 Ni3 OW7 180.000(1) . 2_665 ?
O39 Ni4 O28 77.13(17) . . ?
O39 Ni4 O37 172.82(18) . . ?
O28 Ni4 O37 102.45(17) . . ?
O39 Ni4 O41 102.57(16) . . ?
O28 Ni4 O41 172.14(18) . . ?
O37 Ni4 O41 76.84(16) . . ?
O39 Ni4 O32 83.93(16) . 2_566 ?
O28 Ni4 O32 87.92(17) . 2_566 ?
O37 Ni4 O32 88.89(16) . 2_566 ?
O41 Ni4 O32 84.25(15) . 2_566 ?
O39 Ni4 Cl 94.43(14) . . ?
O28 Ni4 Cl 94.18(15) . . ?
O37 Ni4 Cl 92.75(14) . . ?
O41 Ni4 Cl 93.67(13) . . ?
O32 Ni4 Cl 176.99(11) 2_566 . ?
O39 Ni4 V13 140.84(12) . . ?
O28 Ni4 V13 141.09(12) . . ?
O37 Ni4 V13 41.27(12) . . ?
O41 Ni4 V13 41.12(11) . . ?
O32 Ni4 V13 101.75(11) 2_566 . ?
Cl Ni4 V13 77.93(7) . . ?
O39 Ni4 V12 41.01(12) . . ?
O28 Ni4 V12 41.26(12) . . ?
O37 Ni4 V12 141.16(12) . . ?
O41 Ni4 V12 141.22(11) . . ?
O32 Ni4 V12 100.34(11) 2_566 . ?
Cl Ni4 V12 79.93(7) . . ?
V13 Ni4 V12 157.86(4) . . ?
Ni1 Ni5 N2 152.4(16) . . ?
Ni1 Ni5 N3 83.7(13) . . ?
N2 Ni5 N3 124(2) . . ?
Ni1 Ni5 O27 79.7(10) . . ?
N2 Ni5 O27 101.8(13) . . ?
N3 Ni5 O27 90.1(4) . . ?
Ni1 Ni5 N1 62.6(14) . . ?
N2 Ni5 N1 89.9(5) . . ?
N3 Ni5 N1 146(2) . . ?
O27 Ni5 N1 86.7(7) . . ?
Ni1 Ni5 N4 64.0(16) . . ?
N2 Ni5 N4 114.4(7) . . ?
N3 Ni5 N4 78.0(7) . . ?
O27 Ni5 N4 143(2) . . ?
N1 Ni5 N4 84.3(11) . . ?
Ni1 Ni5 C2 122.2(14) . . ?
N2 Ni5 C2 31.9(4) . . ?
N3 Ni5 C2 153(2) . . ?
O27 Ni5 C2 86.7(6) . . ?
N1 Ni5 C2 60.7(4) . . ?
N4 Ni5 C2 119.2(4) . . ?
V5 O3 Ni2 156.4(3) . . ?
As1 O5 As2 132.0(3) . . ?
As5 O8 V10 135.3(3) . . ?
As5 O8 V11 121.8(2) . . ?
V10 O8 V11 102.7(2) . . ?
As4 O11 As3 135.4(3) . . ?
As1 O13 V10 134.3(3) . . ?
As1 O13 V11 122.5(3) . . ?
V10 O13 V11 102.9(2) . . ?
V6 O15 V7 103.3(2) . . ?
V6 O15 V12 145.9(2) . . ?
V7 O15 V12 94.33(19) . . ?
As2 O16 V7 137.4(3) . . ?
As2 O16 V8 123.4(2) . . ?
V7 O16 V8 99.0(2) . . ?
V4 O17 V5 100.7(2) . . ?
V4 O17 V11 148.8(2) . . ?
V5 O17 V11 95.99(19) . . ?
As1 O18 V7 136.9(3) . . ?
As1 O18 V6 124.6(2) . . ?
V7 O18 V6 98.3(2) . . ?
As5 O19 As6 130.7(3) . . ?
V2 O20 Ni2 154.2(3) . 1_545 ?
As2 O21 V10 134.6(3) . . ?
As2 O21 V9 121.9(3) . . ?
V10 O21 V9 103.5(2) . . ?
As6 O22 V3 138.2(2) . . ?
As6 O22 V2 122.4(2) . . ?
V3 O22 V2 99.36(19) . . ?
V11 O24 V6 148.8(3) . . ?
V11 O24 V5 98.1(2) . . ?
V6 O24 V5 102.4(2) . . ?
V2 O25 V1 100.8(2) . . ?
V2 O25 V9 148.2(2) . . ?
V1 O25 V9 96.87(19) . . ?
V7 O26 V12 95.36(19) . . ?
V7 O26 V8 104.3(2) . . ?
V12 O26 V8 146.6(2) . . ?
V13 O27 Ni1 161.9(3) . . ?
V13 O27 Ni5 163.7(6) . . ?
Ni1 O27 Ni5 18.5(11) . . ?
As3 O28 V12 125.7(2) . . ?
As3 O28 Ni4 130.9(2) . . ?
V12 O28 Ni4 97.22(18) . . ?
As6 O29 V10 135.6(2) . . ?
As6 O29 V9 121.0(2) . . ?
V10 O29 V9 103.38(19) . . ?
As7 O30 V1 138.2(2) . . ?
As7 O30 V8 122.3(2) . . ?
V1 O30 V8 99.28(19) . . ?
As8 O31 V1 138.4(2) . . ?
As8 O31 V2 123.7(2) . . ?
V1 O31 V2 97.84(19) . . ?
As7 O32 As8 134.5(2) . . ?
As7 O32 Ni4 109.09(18) . 2_566 ?
As8 O32 Ni4 109.81(19) . 2_566 ?
V9 O33 V1 97.7(2) . . ?
V9 O33 V8 147.6(3) . . ?
V1 O33 V8 101.9(2) . . ?
As5 O34 V3 136.7(2) . . ?
As5 O34 V4 124.7(2) . . ?
V3 O34 V4 97.85(19) . . ?
As3 O35 V5 137.8(3) . . ?
As3 O35 V6 123.9(2) . . ?
V5 O35 V6 97.7(2) . . ?
V3 O36 V2 103.4(2) . . ?
V3 O36 V13 95.97(17) . . ?
V2 O36 V13 145.1(2) . . ?
As4 O37 V13 125.1(2) . . ?
As4 O37 Ni4 131.7(2) . . ?
V13 O37 Ni4 96.91(17) . . ?
As4 O38 V5 136.4(2) . . ?
As4 O38 V4 124.9(2) . . ?
V5 O38 V4 98.2(2) . . ?
As7 O39 V12 125.6(2) . . ?
As7 O39 Ni4 132.2(2) . . ?
V12 O39 Ni4 97.67(18) . . ?
V3 O40 V4 103.2(2) . . ?
V3 O40 V13 95.68(18) . . ?
V4 O40 V13 147.0(2) . . ?
As8 O41 V13 126.4(2) . . ?
As8 O41 Ni4 131.2(2) . . ?
V13 O41 Ni4 96.93(17) . . ?
C1 N1 Ni1 109.5(5) . . ?
C1 N1 Ni5 92.7(11) . . ?
Ni1 N1 Ni5 17.0(8) . . ?
C2 N2 Ni5 115.1(10) . . ?
C2 N2 Ni1 107.4(5) . . ?
Ni5 N2 Ni1 8.5(9) . . ?
C3 N3 Ni5 109.3(7) . . ?
C3 N3 Ni1 108.1(6) . . ?
Ni5 N3 Ni1 18.9(11) . . ?
C4 N4 Ni1 105.5(7) . . ?
C4 N4 Ni5 105.5(7) . . ?
Ni1 N4 Ni5 16.9(8) . . ?
C5 N5 Ni2 108.2(8) . . ?
C6 N6 Ni2 106.8(8) . . ?
C7 N7 Ni2 109.2(12) . . ?
C8 N8 Ni2 103.9(13) . . ?
C9 N9 Ni3 108.0(6) . . ?
C10 N10 Ni3 107.8(5) . . ?
N1 C1 C2 109.9(6) . . ?
N2 C2 C1 107.1(7) . . ?
N2 C2 Ni5 32.9(9) . . ?
C1 C2 Ni5 84.9(9) . . ?
C4 C3 N3 112.4(10) . . ?
C3 C4 N4 116.5(13) . . ?
C6 C5 N5 114.9(13) . . ?
C5 C6 N6 118.8(14) . . ?
N7 C7 C8 106.4(16) . . ?
N8 C8 C7 106.6(12) . . ?
N9 C9 C10 107.9(8) . . ?
N10 C10 C9 108.8(8) . . ?

loop_
_geom_bond_atom_site_label_1
_geom_bond_atom_site_label_2
_geom_bond_distance
_geom_bond_site_symmetry_2
_geom_bond_publ_flag
As1 O18 1.762(5) . ?
As1 O5 1.776(5) . ?
As1 O13 1.781(4) . ?
As2 O16 1.758(5) . ?
As2 O5 1.778(5) . ?
As2 O21 1.791(5) . ?
As3 O28 1.732(4) . ?
As3 O35 1.782(5) . ?
As3 O11 1.796(5) . ?
As4 O37 1.741(4) . ?
As4 O11 1.794(4) . ?
As4 O38 1.801(5) . ?
As5 O34 1.766(4) . ?
As5 O8 1.772(4) . ?
As5 O19 1.772(4) . ?
As6 O22 1.768(4) . ?
As6 O29 1.782(4) . ?
As6 O19 1.794(4) . ?
As7 O39 1.752(4) . ?
As7 O30 1.796(4) . ?
As7 O32 1.810(4) . ?
As8 O41 1.748(4) . ?
As8 O31 1.795(4) . ?
As8 O32 1.810(4) . ?
V1 O6 1.607(4) . ?
V1 O33 1.934(4) . ?
V1 O25 1.938(4) . ?
V1 O30 1.950(4) . ?
V1 O31 1.966(4) . ?
V1 V9 2.9015(17) . ?
V1 V2 2.9715(17) . ?
V1 V8 3.0079(19) . ?
V2 O20 1.617(4) . ?
V2 O25 1.918(4) . ?
V2 O36 1.921(4) . ?
V2 O22 1.975(4) . ?
V2 O31 1.976(4) . ?
V2 V3 3.0108(15) . ?
V3 O23 1.613(4) . ?
V3 O36 1.916(4) . ?
V3 O40 1.918(4) . ?
V3 O22 1.974(4) . ?
V3 O34 1.994(4) . ?
V3 V13 2.8568(15) . ?
V3 V4 3.0112(14) . ?
V4 O10 1.613(5) . ?
V4 O17 1.924(4) . ?
V4 O40 1.925(4) . ?
V4 O38 1.979(4) . ?
V4 O34 2.000(4) . ?
V4 V5 2.9743(18) . ?
V5 O3 1.620(4) . ?
V5 O24 1.923(5) . ?
V5 O17 1.937(4) . ?
V5 O38 1.954(5) . ?
V5 O35 1.974(5) . ?
V5 V11 2.8872(18) . ?
V5 V6 2.9959(18) . ?
V6 O12 1.608(5) . ?
V6 O15 1.916(4) . ?
V6 O24 1.920(5) . ?
V6 O18 2.000(5) . ?
V6 O35 2.004(5) . ?
V6 V7 3.0214(17) . ?
V7 O1 1.608(5) . ?
V7 O26 1.921(5) . ?
V7 O15 1.936(5) . ?
V7 O18 1.995(5) . ?
V7 O16 2.004(5) . ?
V7 V12 2.8451(19) . ?
V7 V8 3.0507(16) . ?
V8 O4 1.600(5) . ?
V8 O33 1.938(5) . ?
V8 O26 1.944(4) . ?
V8 O30 1.997(4) . ?
V8 O16 2.007(5) . ?
V9 O9 1.614(5) . ?
V9 O33 1.919(5) . ?
V9 O25 1.940(4) . ?
V9 O21 1.990(5) . ?
V9 O29 1.992(4) . ?
V9 V10 3.1073(17) . ?
V10 O7 1.589(5) . ?
V10 O21 1.967(5) . ?
V10 O29 1.968(4) . ?
V10 O13 1.975(5) . ?
V10 O8 1.983(4) . ?
V10 V11 3.1031(17) . ?
V11 O2 1.598(5) . ?
V11 O24 1.901(5) . ?
V11 O17 1.948(5) . ?
V11 O8 1.989(5) . ?
V11 O13 1.992(5) . ?
V12 O14 1.608(5) . ?
V12 O26 1.927(4) . ?
V12 O15 1.944(5) . ?
V12 O39 1.993(4) . ?
V12 O28 2.001(4) . ?
V12 Ni4 3.0097(17) . ?
V13 O27 1.614(4) . ?
V13 O36 1.929(4) . ?
V13 O40 1.935(4) . ?
V13 O41 1.986(4) . ?
V13 O37 1.991(4) . ?
V13 Ni4 2.9971(17) . ?
Ni1 Ni5 0.69(4) . ?
Ni1 N1 2.081(7) . ?
Ni1 N3 2.105(7) . ?
Ni1 OW6 2.119(9) . ?
Ni1 N4 2.121(8) . ?
Ni1 O27 2.127(4) . ?
Ni1 N2 2.139(9) . ?
Ni2 N7 2.019(8) . ?
Ni2 N8 2.054(9) . ?
Ni2 O20 2.062(4) 1_565 ?
Ni2 O3 2.064(4) . ?
Ni2 N5 2.093(7) . ?
Ni2 N6 2.096(9) . ?
Ni3 N10 2.100(7) . ?
Ni3 N10 2.100(7) 2_665 ?
Ni3 N9 2.101(7) . ?
Ni3 N9 2.101(7) 2_665 ?
Ni3 OW7 2.128(5) . ?
Ni3 OW7 2.128(6) 2_665 ?
Ni4 O39 2.005(4) . ?
Ni4 O28 2.011(4) . ?
Ni4 O37 2.013(4) . ?
Ni4 O41 2.018(4) . ?
Ni4 O32 2.340(4) 2_566 ?
Ni4 Cl 2.435(2) . ?
Ni5 N2 1.51(4) . ?
Ni5 N3 2.067(11) . ?
Ni5 O27 2.140(9) . ?
Ni5 N1 2.31(2) . ?
Ni5 N4 2.33(3) . ?
Ni5 C2 2.51(3) . ?
O20 Ni2 2.062(4) 1_545 ?
O32 Ni4 2.340(4) 2_566 ?
N1 C1 1.490(11) . ?
N2 C2 1.467(12) . ?
N3 C3 1.474(13) . ?
N4 C4 1.415(15) . ?
N5 C5 1.432(16) . ?
N6 C6 1.465(19) . ?
N7 C7 1.35(2) . ?
N8 C8 1.52(3) . ?
N9 C9 1.484(13) . ?
N10 C10 1.464(12) . ?
C1 C2 1.491(13) . ?
C3 C4 1.384(18) . ?
C5 C6 1.30(2) . ?
C7 C8 1.57(4) . ?
C9 C10 1.502(15) . ?
